data_2234303
loop_
_publ_author_name
'Ogweno, Aloice O.'
'Onani, Martin O.'

_publ_section_title
;
 Tricarbonylchlorido(\h^5^-cyclopentadienyl)molybdenum(II)
;
_journal_coeditor_code KP2389
_journal_issue 4
_journal_name_full 'Acta Crystallographica Section E'
_journal_page_first m364
_journal_paper_doi 10.1107/S1600536812008471
_journal_volume 68
_journal_year 2012
_chemical_formula_iupac '[Mo (C5 H5) Cl (C O)3]'
_chemical_formula_moiety 'C8 H5 Cl Mo O3'
_chemical_formula_sum 'C8 H5 Cl Mo O3'
_chemical_formula_weight 280.51
_chemical_name_systematic
;
Tricarbonylchlorido(\h^5^-cyclopentadienyl)molybdenum(II)
;
_space_group_IT_number 14
_symmetry_cell_setting monoclinic
_symmetry_space_group_name_Hall '-P 2yn'
_symmetry_space_group_name_H-M 'P 1 21/n 1'
_atom_sites_solution_hydrogens geom
_atom_sites_solution_primary direct
_atom_sites_solution_secondary difmap
_audit_creation_method SHELXL-97
_cell_angle_alpha 90.00
_cell_angle_beta 100.064(2)
_cell_angle_gamma 90.00
_cell_formula_units_Z 4
_cell_length_a 6.4958(6)
_cell_length_b 11.7671(10)
_cell_length_c 12.5080(11)
_cell_measurement_reflns_used 10440
_cell_measurement_temperature 173(2)
_cell_measurement_theta_max 28.40
_cell_measurement_theta_min 3.31
_cell_volume 941.36(14)
_computing_cell_refinement 'SAINT (Bruker, 2006)'
_computing_data_collection 'APEX2 (Bruker, 2006)'
_computing_data_reduction 'SAINT (Bruker, 2006)'
_computing_molecular_graphics 'X-SEED (Barbour, 2001)'
_computing_publication_material 'SHELXL97 (Sheldrick, 2008)'
_computing_structure_refinement 'SHELXL97 (Sheldrick, 2008)'
_computing_structure_solution 'SHELXS97 (Sheldrick, 2008)'
_diffrn_ambient_temperature 173(2)
_diffrn_measured_fraction_theta_full 0.997
_diffrn_measured_fraction_theta_max 0.997
_diffrn_measurement_device_type 'Bruker Kappa DUO APEXII'
_diffrn_measurement_method '0.5\% \f 0.5\% \f scans and \w scans'
_diffrn_radiation_monochromator graphite
_diffrn_radiation_source 'fine-focus sealed tube'
_diffrn_radiation_type MoK\a
_diffrn_radiation_wavelength 0.71073
_diffrn_reflns_av_R_equivalents 0.0350
_diffrn_reflns_av_sigmaI/netI 0.0293
_diffrn_reflns_limit_h_max 8
_diffrn_reflns_limit_h_min -8
_diffrn_reflns_limit_k_max 15
_diffrn_reflns_limit_k_min -15
_diffrn_reflns_limit_l_max 16
_diffrn_reflns_limit_l_min -16
_diffrn_reflns_number 10440
_diffrn_reflns_theta_full 28.40
_diffrn_reflns_theta_max 28.40
_diffrn_reflns_theta_min 3.31
_diffrn_standards_decay_% 0
_diffrn_standards_interval_count 0
_diffrn_standards_interval_time 0
_diffrn_standards_number 0
_exptl_absorpt_coefficient_mu 1.645
_exptl_absorpt_correction_T_max 0.9371
_exptl_absorpt_correction_T_min 0.8398
_exptl_absorpt_correction_type multi-scan
_exptl_absorpt_process_details '(SADABS; Sheldrick, 1997)'
_exptl_crystal_colour red
_exptl_crystal_density_diffrn 1.979
_exptl_crystal_density_method 'not measured'
_exptl_crystal_description block
_exptl_crystal_F_000 544
_exptl_crystal_size_max 0.11
_exptl_crystal_size_mid 0.06
_exptl_crystal_size_min 0.04
_refine_diff_density_max 0.315
_refine_diff_density_min -0.298
_refine_ls_extinction_coef 0
_refine_ls_extinction_method none
_refine_ls_goodness_of_fit_ref 1.012
_refine_ls_hydrogen_treatment constr
_refine_ls_matrix_type full
_refine_ls_number_parameters 118
_refine_ls_number_reflns 2355
_refine_ls_number_restraints 0
_refine_ls_restrained_S_all 1.012
_refine_ls_R_factor_all 0.0328
_refine_ls_R_factor_gt 0.0221
_refine_ls_shift/su_max 0.002
_refine_ls_shift/su_mean 0.000
_refine_ls_structure_factor_coef Fsqd
_refine_ls_weighting_details 'calc w=1/[\s^2^(Fo^2^)+(0.0170P)^2^+0.2175P] where P=(Fo^2^+2Fc^2^)/3'
_refine_ls_weighting_scheme calc
_refine_ls_wR_factor_gt 0.0427
_refine_ls_wR_factor_ref 0.0455
_reflns_number_gt 1953
_reflns_number_total 2355
_reflns_threshold_expression I>2sigma(I)
_cod_data_source_file kp2389.cif
_cod_data_source_block I
_cod_original_sg_symbol_H-M 'P 21/n'
_cod_database_code 2234303
_cod_database_fobs_code 2234303

loop_
_symmetry_equiv_pos_as_xyz
'x, y, z'
'-x+1/2, y+1/2, -z+1/2'
'-x, -y, -z'
'x-1/2, -y-1/2, z-1/2'

loop_
_atom_site_type_symbol
_atom_site_label
_atom_site_fract_x
_atom_site_fract_y
_atom_site_fract_z
_atom_site_U_iso_or_equiv
_atom_site_adp_type
_atom_site_calc_flag
_atom_site_refinement_flags
_atom_site_occupancy
_atom_site_symmetry_multiplicity
Mo Mo1 0.09443(3) 0.787273(14) 0.244289(15) 0.02342(6) Uani d . 1 1
Cl Cl1 0.41891(9) 0.66982(5) 0.25627(6) 0.04278(15) Uani d . 1 1
O O1 0.0004(3) 0.58701(16) 0.39597(16) 0.0539(5) Uani d . 1 1
O O2 -0.1151(3) 0.91712(18) 0.41495(16) 0.0580(5) Uani d . 1 1
O O3 0.4393(3) 0.95672(15) 0.35712(18) 0.0560(5) Uani d . 1 1
C C1 0.0387(4) 0.6605(2) 0.34363(19) 0.0355(5) Uani d . 1 1
C C2 -0.0421(4) 0.8694(2) 0.35115(19) 0.0366(5) Uani d . 1 1
C C3 0.3158(4) 0.89401(19) 0.3179(2) 0.0344(5) Uani d . 1 1
C C4 -0.1349(4) 0.7141(2) 0.09365(19) 0.0388(6) Uani d . 1 1
H H4 -0.1983 0.6414 0.0946 0.047 Uiso calc R 1 1
C C5 -0.2134(4) 0.8169(2) 0.1275(2) 0.0363(5) Uani d . 1 1
H H5 -0.3391 0.8258 0.1557 0.044 Uiso calc R 1 1
C C6 -0.0732(4) 0.90483(19) 0.1122(2) 0.0385(6) Uani d . 1 1
H H6 -0.0886 0.9832 0.1273 0.046 Uiso calc R 1 1
C C7 0.0940(4) 0.8552(2) 0.07028(19) 0.0419(6) Uani d . 1 1
H H7 0.2126 0.8937 0.0531 0.050 Uiso calc R 1 1
C C8 0.0520(4) 0.7379(2) 0.05865(19) 0.0446(6) Uani d . 1 1
H H8 0.1380 0.6837 0.0312 0.053 Uiso calc R 1 1

loop_
_atom_site_aniso_label
_atom_site_aniso_U_11
_atom_site_aniso_U_22
_atom_site_aniso_U_33
_atom_site_aniso_U_12
_atom_site_aniso_U_13
_atom_site_aniso_U_23
Mo1 0.02314(10) 0.02310(9) 0.02324(10) -0.00117(7) 0.00194(7) 0.00350(8)
Cl1 0.0329(3) 0.0364(3) 0.0588(4) 0.0086(2) 0.0075(3) 0.0075(3)
O1 0.0611(13) 0.0507(11) 0.0479(11) -0.0172(9) 0.0045(10) 0.0232(9)
O2 0.0513(12) 0.0742(14) 0.0516(12) 0.0026(10) 0.0174(10) -0.0223(11)
O3 0.0424(11) 0.0369(10) 0.0785(15) -0.0112(8) -0.0177(10) 0.0079(10)
C1 0.0326(13) 0.0396(13) 0.0320(13) -0.0052(10) -0.0005(11) 0.0033(10)
C2 0.0300(13) 0.0454(14) 0.0330(13) -0.0002(11) 0.0018(11) -0.0007(12)
C3 0.0275(12) 0.0299(12) 0.0426(14) 0.0008(9) -0.0028(11) 0.0081(11)
C4 0.0473(15) 0.0336(12) 0.0294(12) -0.0057(11) -0.0105(11) 0.0013(11)
C5 0.0310(13) 0.0451(14) 0.0286(12) 0.0008(10) -0.0066(11) 0.0023(11)
C6 0.0492(15) 0.0291(12) 0.0312(13) 0.0024(10) -0.0096(12) 0.0081(10)
C7 0.0450(15) 0.0535(15) 0.0261(12) -0.0093(12) 0.0031(11) 0.0133(12)
C8 0.0574(18) 0.0514(16) 0.0226(12) 0.0123(13) 0.0008(12) -0.0036(11)

loop_
_atom_type_symbol
_atom_type_description
_atom_type_scat_dispersion_real
_atom_type_scat_dispersion_imag
_atom_type_scat_source
C C 0.0033 0.0016 'International Tables Vol C Tables 4.2.6.8 and 6.1.1.4'
H H 0.0000 0.0000 'International Tables Vol C Tables 4.2.6.8 and 6.1.1.4'
O O 0.0106 0.0060 'International Tables Vol C Tables 4.2.6.8 and 6.1.1.4'
Cl Cl 0.1484 0.1585 'International Tables Vol C Tables 4.2.6.8 and 6.1.1.4'
Mo Mo -1.6832 0.6857 'International Tables Vol C Tables 4.2.6.8 and 6.1.1.4'

loop_
_geom_angle_atom_site_label_1
_geom_angle_atom_site_label_2
_geom_angle_atom_site_label_3
_geom_angle
C2 Mo1 C3 75.80(10)
C2 Mo1 C1 78.15(10)
C3 Mo1 C1 111.84(10)
C2 Mo1 C6 88.85(10)
C3 Mo1 C6 99.54(9)
C1 Mo1 C6 141.41(9)
C2 Mo1 C5 84.97(10)
C3 Mo1 C5 132.35(9)
C1 Mo1 C5 106.00(9)
C6 Mo1 C5 36.04(8)
C2 Mo1 C7 122.57(10)
C3 Mo1 C7 95.63(9)
C1 Mo1 C7 149.74(10)
C6 Mo1 C7 35.74(9)
C5 Mo1 C7 59.35(9)
C2 Mo1 C4 115.08(9)
C3 Mo1 C4 154.06(9)
C1 Mo1 C4 93.79(9)
C6 Mo1 C4 59.08(9)
C5 Mo1 C4 35.26(9)
C7 Mo1 C4 58.49(9)
C2 Mo1 C8 142.61(10)
C3 Mo1 C8 123.76(10)
C1 Mo1 C8 114.93(10)
C6 Mo1 C8 58.54(9)
C5 Mo1 C8 58.07(9)
C7 Mo1 C8 35.04(9)
C4 Mo1 C8 34.29(9)
C2 Mo1 Cl1 134.49(7)
C3 Mo1 Cl1 77.86(7)
C1 Mo1 Cl1 78.15(7)
C6 Mo1 Cl1 131.96(7)
C5 Mo1 Cl1 139.05(7)
C7 Mo1 Cl1 96.29(7)
C4 Mo1 Cl1 104.76(6)
C8 Mo1 Cl1 82.84(7)
O1 C1 Mo1 176.8(2)
O2 C2 Mo1 177.9(2)
O3 C3 Mo1 177.9(2)
C8 C4 C5 107.7(2)
C8 C4 Mo1 73.28(14)
C5 C4 Mo1 69.89(13)
C8 C4 H4 126.2
C5 C4 H4 126.2
Mo1 C4 H4 122.4
C4 C5 C6 108.2(2)
C4 C5 Mo1 74.84(14)
C6 C5 Mo1 71.69(14)
C4 C5 H5 125.9
C6 C5 H5 125.9
Mo1 C5 H5 119.4
C7 C6 C5 107.7(2)
C7 C6 Mo1 73.59(14)
C5 C6 Mo1 72.27(13)
C7 C6 H6 126.2
C5 C6 H6 126.2
Mo1 C6 H6 119.8
C8 C7 C6 107.2(2)
C8 C7 Mo1 74.20(14)
C6 C7 Mo1 70.67(13)
C8 C7 H7 126.4
C6 C7 H7 126.4
Mo1 C7 H7 120.6
C4 C8 C7 109.2(2)
C4 C8 Mo1 72.43(14)
C7 C8 Mo1 70.76(13)
C4 C8 H8 125.4
C7 C8 H8 125.4
Mo1 C8 H8 123.0

loop_
_geom_bond_atom_site_label_1
_geom_bond_atom_site_label_2
_geom_bond_distance
_geom_bond_publ_flag
Mo1 C2 1.980(2) y
Mo1 C3 2.008(2) y
Mo1 C1 2.014(2) y
Mo1 C6 2.280(2) ?
Mo1 C5 2.288(2) ?
Mo1 C7 2.318(2) ?
Mo1 C4 2.352(2) ?
Mo1 C8 2.363(2) ?
Mo1 Cl1 2.5030(6) y
O1 C1 1.138(3) ?
O2 C2 1.145(3) ?
O3 C3 1.136(3) ?
C4 C8 1.390(4) ?
C4 C5 1.407(3) ?
C4 H4 0.9500 ?
C5 C6 1.413(3) ?
C5 H5 0.9500 ?
C6 C7 1.412(4) ?
C6 H6 0.9500 ?
C7 C8 1.410(4) ?
C7 H7 0.9500 ?
C8 H8 0.9500 ?

loop_
_geom_torsion_atom_site_label_1
_geom_torsion_atom_site_label_2
_geom_torsion_atom_site_label_3
_geom_torsion_atom_site_label_4
_geom_torsion
C2 Mo1 C1 O1 111(4)
C3 Mo1 C1 O1 -18E1(10)
C6 Mo1 C1 O1 38(4)
C5 Mo1 C1 O1 30(4)
C7 Mo1 C1 O1 -26(4)
C4 Mo1 C1 O1 -4(4)
C8 Mo1 C1 O1 -32(4)
Cl1 Mo1 C1 O1 -108(4)
C3 Mo1 C2 O2 -31(6)
C1 Mo1 C2 O2 86(6)
C6 Mo1 C2 O2 -131(6)
C5 Mo1 C2 O2 -167(6)
C7 Mo1 C2 O2 -119(6)
C4 Mo1 C2 O2 174(6)
C8 Mo1 C2 O2 -159(6)
Cl1 Mo1 C2 O2 26(6)
C2 Mo1 C3 O3 -94(6)
C1 Mo1 C3 O3 -165(6)
C6 Mo1 C3 O3 -7(6)
C5 Mo1 C3 O3 -24(6)
C7 Mo1 C3 O3 28(6)
C4 Mo1 C3 O3 25(7)
C8 Mo1 C3 O3 51(6)
Cl1 Mo1 C3 O3 124(6)
C2 Mo1 C4 C8 150.55(15)
C3 Mo1 C4 C8 40.5(3)
C1 Mo1 C4 C8 -130.76(16)
C6 Mo1 C4 C8 78.38(16)
C5 Mo1 C4 C8 116.6(2)
C7 Mo1 C4 C8 36.33(15)
Cl1 Mo1 C4 C8 -52.03(15)
C2 Mo1 C4 C5 33.94(18)
C3 Mo1 C4 C5 -76.1(3)
C1 Mo1 C4 C5 112.63(15)
C6 Mo1 C4 C5 -38.23(14)
C7 Mo1 C4 C5 -80.28(16)
C8 Mo1 C4 C5 -116.6(2)
Cl1 Mo1 C4 C5 -168.64(13)
C8 C4 C5 C6 0.4(3)
Mo1 C4 C5 C6 64.41(17)
C8 C4 C5 Mo1 -64.00(17)
C2 Mo1 C5 C4 -149.49(16)
C3 Mo1 C5 C4 144.94(15)
C1 Mo1 C5 C4 -73.36(16)
C6 Mo1 C5 C4 115.5(2)
C7 Mo1 C5 C4 77.63(16)
C8 Mo1 C5 C4 36.40(14)
Cl1 Mo1 C5 C4 16.90(19)
C2 Mo1 C5 C6 94.97(16)
C3 Mo1 C5 C6 29.4(2)
C1 Mo1 C5 C6 171.11(15)
C7 Mo1 C5 C6 -37.90(15)
C4 Mo1 C5 C6 -115.5(2)
C8 Mo1 C5 C6 -79.13(16)
Cl1 Mo1 C5 C6 -98.64(15)
C4 C5 C6 C7 -0.9(3)
Mo1 C5 C6 C7 65.60(17)
C4 C5 C6 Mo1 -66.49(17)
C2 Mo1 C6 C7 161.76(16)
C3 Mo1 C6 C7 86.37(16)
C1 Mo1 C6 C7 -129.00(18)
C5 Mo1 C6 C7 -115.2(2)
C4 Mo1 C6 C7 -77.83(16)
C8 Mo1 C6 C7 -37.53(15)
Cl1 Mo1 C6 C7 4.16(18)
C2 Mo1 C6 C5 -83.02(16)
C3 Mo1 C6 C5 -158.41(15)
C1 Mo1 C6 C5 -13.8(2)
C7 Mo1 C6 C5 115.2(2)
C4 Mo1 C6 C5 37.39(14)
C8 Mo1 C6 C5 77.69(16)
Cl1 Mo1 C6 C5 119.38(14)
C5 C6 C7 C8 1.0(3)
Mo1 C6 C7 C8 65.74(17)
C5 C6 C7 Mo1 -64.72(17)
C2 Mo1 C7 C8 -136.98(16)
C3 Mo1 C7 C8 146.30(16)
C1 Mo1 C7 C8 -9.3(3)
C6 Mo1 C7 C8 -115.2(2)
C5 Mo1 C7 C8 -76.95(17)
C4 Mo1 C7 C8 -35.54(15)
Cl1 Mo1 C7 C8 67.94(15)
C2 Mo1 C7 C6 -21.80(19)
C3 Mo1 C7 C6 -98.53(16)
C1 Mo1 C7 C6 105.9(2)
C5 Mo1 C7 C6 38.23(14)
C4 Mo1 C7 C6 79.64(16)
C8 Mo1 C7 C6 115.2(2)
Cl1 Mo1 C7 C6 -176.89(14)
C5 C4 C8 C7 0.2(3)
Mo1 C4 C8 C7 -61.57(17)
C5 C4 C8 Mo1 61.80(16)
C6 C7 C8 C4 -0.8(3)
Mo1 C7 C8 C4 62.62(18)
C6 C7 C8 Mo1 -63.39(17)
C2 Mo1 C8 C4 -47.2(2)
C3 Mo1 C8 C4 -160.02(14)
C1 Mo1 C8 C4 56.46(17)
C6 Mo1 C8 C4 -80.10(16)
C5 Mo1 C8 C4 -37.46(14)
C7 Mo1 C8 C4 -118.4(2)
Cl1 Mo1 C8 C4 129.80(14)
C2 Mo1 C8 C7 71.2(2)
C3 Mo1 C8 C7 -41.62(19)
C1 Mo1 C8 C7 174.86(15)
C6 Mo1 C8 C7 38.30(15)
C5 Mo1 C8 C7 80.93(17)
C4 Mo1 C8 C7 118.4(2)
Cl1 Mo1 C8 C7 -111.81(16)
